data_7012651
loop_
_publ_author_name
'Vreshch, Volodimir D.'
'Chernega, Alexander N.'
'Howard, Judith A. K.'
'Sieler, Joachim'
'Domasevitch, Konstantin V.'

_publ_section_title
;
 Two-step construction of molecular and polymeric mixed-metal Cu(Co)/Be
 complexes employing functionality of a pyridyl substituted
 acetylacetonateElectronic supplementary information (ESI) available:
 synthesis and crystallography. See
 http://www.rsc.org/suppdata/dt/b2/b212733d/
;
_journal_issue 9
_journal_name_full 'Dalton Transactions'
_journal_page_first 1707
_journal_paper_doi 10.1039/b212733d
_journal_year 2003
_chemical_formula_sum 'C23 H34 Be Co N2 O12 S'
_chemical_formula_weight 630.52
_chemical_name_systematic
;
Bis-Methanol Cobalt(II) Sulfate Complex with
Beryllium 3-(4-Pyridyl)-2,4-pentanedionate, Solvate with 1 Methanol
and 1 Water
;
_space_group_IT_number 2
_symmetry_cell_setting triclinic
_symmetry_space_group_name_Hall '-P 1'
_symmetry_space_group_name_H-M 'P -1'
_atom_sites_solution_hydrogens geom
_atom_sites_solution_primary direct
_atom_sites_solution_secondary difmap
_audit_creation_method SHELXL
_cell_angle_alpha 82.427(4)
_cell_angle_beta 86.698(5)
_cell_angle_gamma 71.158(5)
_cell_formula_units_Z 2
_cell_length_a 9.5489(10)
_cell_length_b 10.7797(12)
_cell_length_c 15.7127(13)
_cell_measurement_temperature 223(2)
_cell_volume 1517.2(3)
_computing_structure_refinement 'SHELXL-93 (Sheldrick, 1993)'
_computing_structure_solution 'SHELXS-86 (Sheldrick, 1990)'
_diffrn_ambient_temperature 223(2)
_diffrn_measurement_device 'SMART CCD Siemens'
_diffrn_measurement_method 'omega scans'
_diffrn_radiation_monochromator graphite
_diffrn_radiation_source 'fine-focus sealed tube'
_diffrn_radiation_type MoK\a
_diffrn_radiation_wavelength 0.71073
_diffrn_reflns_av_R_equivalents 0.0195
_diffrn_reflns_av_sigmaI/netI 0.0327
_diffrn_reflns_limit_h_max 11
_diffrn_reflns_limit_h_min -11
_diffrn_reflns_limit_k_max 10
_diffrn_reflns_limit_k_min -13
_diffrn_reflns_limit_l_max 19
_diffrn_reflns_limit_l_min -19
_diffrn_reflns_number 8474
_diffrn_reflns_theta_max 26.52
_diffrn_reflns_theta_min 2.01
_exptl_absorpt_coefficient_mu 0.693
_exptl_crystal_colour pink
_exptl_crystal_density_diffrn 1.380
_exptl_crystal_description prism
_exptl_crystal_F_000 658
_exptl_crystal_size_max 0.15
_exptl_crystal_size_mid 0.10
_exptl_crystal_size_min 0.10
_refine_diff_density_max 0.608
_refine_diff_density_min -0.464
_refine_diff_density_rms 0.070
_refine_ls_extinction_method none
_refine_ls_goodness_of_fit_all 1.121
_refine_ls_goodness_of_fit_obs 1.129
_refine_ls_matrix_type full
_refine_ls_number_parameters 400
_refine_ls_number_reflns 4722
_refine_ls_number_restraints 0
_refine_ls_restrained_S_all 1.370
_refine_ls_restrained_S_obs 1.129
_refine_ls_R_factor_all 0.0730
_refine_ls_R_factor_obs 0.0645
_refine_ls_shift/esd_max -0.005
_refine_ls_shift/esd_mean 0.000
_refine_ls_structure_factor_coef Fsqd
_refine_ls_weighting_details 'w=1/[\s^2^(Fo^2^)+(0.0664P)^2^+2.8722P] where P=(Fo^2^+2Fc^2^)/3'
_refine_ls_weighting_scheme calc
_refine_ls_wR_factor_all 0.1789
_refine_ls_wR_factor_obs 0.1480
_reflns_number_observed 4477
_reflns_number_total 5018
_reflns_observed_criterion >2sigma(I)
_cod_data_source_file b212733d.txt
_cod_data_source_block c1239
_cod_depositor_comments
;
The following automatic conversions were performed:
'_symmetry_cell_setting' value 'Triclinic' changed to 'triclinic'
according to '/home/saulius/struct/CIF-dictionaries/cif_core.dic'
dictionary named 'cif_core.dic' version 2.4.1 from 2010-06-29.

Automatic conversion script
Id: cif_fix_enum 1527 2010-12-29 10:47:43Z saulius 

The following automatic conversions were performed:

'_refine_ls_weighting_scheme' value 'calc
w=1/[\s^2^(Fo^2^)+(0.0664P)^2^+2.8722P] where P=(Fo^2^+2Fc^2^)/3' was
changed to 'calc'. New tag '_refine_ls_weighting_details' was
created. The value of the new tag was set to
'w=1/[\s^2^(Fo^2^)+(0.0664P)^2^+2.8722P] where P=(Fo^2^+2Fc^2^)/3'.

Automatic conversion script
Id: cif_fix_values 3143 2015-03-26 13:38:13Z robertas 
;
_cod_original_sg_symbol_H-M P-1
_cod_database_code 7012651

loop_
_symmetry_equiv_pos_as_xyz
'x, y, z'
'-x, -y, -z'

loop_
_atom_site_aniso_label
_atom_site_aniso_U_11
_atom_site_aniso_U_22
_atom_site_aniso_U_33
_atom_site_aniso_U_23
_atom_site_aniso_U_13
_atom_site_aniso_U_12
Co1 0.0247(4) 0.0435(5) 0.0272(4) -0.0213(3) 0.0079(3) -0.0098(3)
Co2 0.0196(4) 0.0332(5) 0.0206(4) -0.0119(3) 0.0049(3) -0.0056(3)
Be1 0.038(3) 0.083(5) 0.033(3) -0.031(3) 0.018(3) -0.027(3)
S1 0.0219(5) 0.0425(6) 0.0288(5) -0.0176(4) 0.0038(4) -0.0100(4)
O1 0.033(2) 0.057(2) 0.0303(15) -0.0241(14) 0.0116(12) -0.0161(14)
O2 0.125(4) 0.226(7) 0.086(3) -0.119(4) 0.088(3) -0.142(5)
O3 0.042(2) 0.134(4) 0.022(2) 0.000(2) 0.0134(15) 0.013(2)
O4 0.038(2) 0.050(2) 0.039(2) -0.0200(15) 0.0187(14) -0.0062(15)
O5 0.0264(14) 0.045(2) 0.038(2) -0.0240(14) 0.0028(12) -0.0105(13)
O6 0.0273(15) 0.041(2) 0.0325(15) -0.0136(13) 0.0016(12) -0.0123(13)
O7 0.0235(15) 0.051(2) 0.052(2) -0.030(2) 0.0082(13) -0.0086(14)
O8 0.039(2) 0.080(3) 0.031(2) -0.008(2) -0.0039(14) -0.022(2)
O9 0.029(2) 0.042(2) 0.047(2) -0.0187(14) 0.0054(13) -0.0107(13)
O10 0.0275(15) 0.049(2) 0.0307(15) -0.0040(13) 0.0028(12) -0.0129(13)
O11 0.033(2) 0.200(7) 0.070(3) 0.035(4) -0.008(2) -0.031(3)
N1 0.029(2) 0.056(2) 0.031(2) -0.024(2) 0.0076(15) -0.011(2)
N2 0.025(2) 0.036(2) 0.024(2) -0.0131(14) 0.0061(13) -0.0075(14)
C1 0.032(2) 0.043(3) 0.029(2) -0.013(2) 0.009(2) -0.008(2)
C2 0.043(3) 0.083(4) 0.039(3) -0.039(3) 0.021(2) -0.029(3)
C3 0.117(6) 0.230(11) 0.083(5) -0.117(6) 0.078(5) -0.138(8)
C4 0.337(21) 0.601(36) 0.207(13) -0.331(21) 0.243(15) -0.422(26)
C5 0.064(3) 0.079(4) 0.051(3) -0.034(3) 0.029(3) -0.044(3)
C6 0.047(3) 0.054(3) 0.040(3) -0.020(2) 0.017(2) -0.009(2)
C7 0.053(3) 0.063(4) 0.044(3) -0.032(3) 0.023(2) -0.013(3)
C8 0.036(2) 0.078(4) 0.037(3) -0.034(3) 0.016(2) -0.025(2)
C9 0.042(3) 0.103(5) 0.029(2) -0.030(3) 0.007(2) 0.003(3)
C10 0.040(3) 0.088(4) 0.032(2) -0.032(3) 0.007(2) 0.001(3)
C11 0.040(3) 0.090(4) 0.028(2) -0.002(3) 0.011(2) 0.013(3)
C12 0.028(2) 0.043(2) 0.022(2) -0.016(2) 0.008(2) -0.007(2)
C13 0.032(2) 0.039(2) 0.032(2) -0.016(2) 0.012(2) -0.011(2)
C14 0.049(3) 0.050(3) 0.043(3) -0.002(2) 0.018(2) 0.000(2)
C15 0.085(5) 0.155(9) 0.060(4) 0.050(5) 0.035(4) 0.061(6)
C16 0.026(2) 0.041(2) 0.028(2) -0.015(2) 0.007(2) -0.011(2)
C17 0.023(2) 0.046(3) 0.034(2) -0.015(2) 0.009(2) -0.010(2)
C18 0.026(2) 0.035(2) 0.023(2) -0.010(2) 0.0054(15) -0.005(2)
C19 0.030(2) 0.065(3) 0.028(2) -0.025(2) 0.007(2) -0.015(2)
C20 0.025(2) 0.061(3) 0.028(2) -0.018(2) 0.005(2) -0.016(2)
C21 0.031(2) 0.050(3) 0.054(3) -0.005(2) 0.008(2) -0.014(2)
C22 0.046(3) 0.051(3) 0.034(2) -0.006(2) 0.003(2) -0.014(2)
O12 0.076(9) 0.068(9) 0.068(9) -0.003(7) -0.005(7) -0.016(8)
C23 0.115(18) 0.061(12) 0.036(9) 0.011(8) -0.032(10) 0.010(12)
O12A 0.152(17) 0.114(14) 0.043(8) 0.009(8) 0.043(9) 0.045(12)
C23A 0.450(83) 0.070(18) 0.432(79) 0.104(31) -0.438(80) -0.109(32)
O12B 0.069(9) 0.096(12) 0.065(9) 0.006(9) 0.000(7) -0.017(9)
C23B 0.064(13) 0.109(19) 0.079(14) 0.007(13) -0.006(11) -0.027(13)

loop_
_atom_site_label
_atom_site_type_symbol
_atom_site_fract_x
_atom_site_fract_y
_atom_site_fract_z
_atom_site_U_iso_or_equiv
_atom_site_thermal_displace_type
_atom_site_occupancy
_atom_site_calc_flag
_atom_site_refinement_flags
_atom_site_disorder_group
Co1 Co 0.0000 0.0000 0.0000 0.0308(2) Uani 1 d S .
Co2 Co 0.0000 -0.5000 0.0000 0.0245(2) Uani 1 d S .
Be1 Be -0.3197(7) 0.1710(8) 0.5625(4) 0.048(2) Uani 1 d . .
S1 S 0.20892(11) -0.31278(11) 0.05579(6) 0.0300(3) Uani 1 d . .
O1 O -0.1683(3) 0.1902(3) 0.5199(2) 0.0382(7) Uani 1 d . .
O2 O -0.3521(7) 0.0671(8) 0.5101(3) 0.119(3) Uani 1 d . .
O3 O -0.4506(4) 0.3077(5) 0.5548(2) 0.077(2) Uani 1 d . .
O4 O -0.3095(4) 0.1168(3) 0.6624(2) 0.0435(8) Uani 1 d . .
O5 O 0.1697(3) -0.1678(3) 0.0435(2) 0.0347(7) Uani 1 d . .
O6 O 0.0922(3) -0.3486(3) 0.0138(2) 0.0326(7) Uani 1 d . .
O7 O 0.3530(3) -0.3706(3) 0.0159(2) 0.0411(8) Uani 1 d . .
O8 O 0.2114(4) -0.3586(4) 0.1478(2) 0.0490(9) Uani 1 d . .
O9 O 0.1418(3) 0.1104(3) 0.0101(2) 0.0384(7) Uani 1 d . .
O10 O 0.1473(3) -0.6397(3) 0.0854(2) 0.0357(7) Uani 1 d . .
O11 O 0.4359(5) -0.6920(8) 0.0994(3) 0.107(2) Uani 1 d . .
N1 N -0.0716(4) 0.0305(4) 0.1334(2) 0.0374(9) Uani 1 d . .
N2 N -0.8439(4) 0.4333(3) 0.8973(2) 0.0286(7) Uani 1 d . .
C1 C -0.1257(5) 0.1624(5) 0.4435(3) 0.0354(10) Uani 1 d . .
C2 C -0.1928(6) 0.0977(6) 0.3960(3) 0.0504(14) Uani 1 d . .
C3 C -0.2986(10) 0.0457(12) 0.4343(5) 0.117(4) Uani 1 d . .
C4 C -0.3541(19) -0.0435(22) 0.3927(9) 0.299(16) Uani 1 d . .
H4A H -0.4284(19) -0.0684(22) 0.4279(9) 0.080 Uiso 1 d R .
H4B H -0.3952(19) 0.0000(22) 0.3382(9) 0.080 Uiso 1 d R .
H4C H -0.2722(19) -0.1209(22) 0.3841(9) 0.080 Uiso 1 d R .
C5 C 0.0025(7) 0.2031(7) 0.4077(4) 0.058(2) Uani 1 d . .
H5A H 0.0819(7) 0.1240(7) 0.3990(4) 0.080 Uiso 1 d R .
H5B H 0.0366(7) 0.2483(7) 0.4466(4) 0.080 Uiso 1 d R .
H5C H -0.0183(7) 0.2564(7) 0.3531(4) 0.080 Uiso 1 d R .
C6 C -0.1818(6) 0.1355(6) 0.1531(3) 0.0478(12) Uani 1 d . .
H6A H -0.2373(6) 0.1957(6) 0.1072(3) 0.080 Uiso 1 d R .
C7 C -0.2203(6) 0.1607(6) 0.2380(3) 0.0529(14) Uani 1 d . .
H7A H -0.2982(6) 0.2396(6) 0.2490(3) 0.080 Uiso 1 d R .
C8 C -0.1469(5) 0.0759(6) 0.3048(3) 0.0470(13) Uani 1 d . .
C9 C -0.0332(6) -0.0334(7) 0.2848(3) 0.062(2) Uani 1 d . .
H9A H 0.0227(6) -0.0960(7) 0.3296(3) 0.080 Uiso 1 d R .
C10 C -0.0004(6) -0.0536(7) 0.1993(3) 0.056(2) Uani 1 d . .
H10A H 0.0776(6) -0.1315(7) 0.1868(3) 0.080 Uiso 1 d R .
C11 C -0.5402(6) 0.3506(7) 0.6167(3) 0.062(2) Uani 1 d . .
C12 C -0.5268(5) 0.2813(5) 0.6992(2) 0.0316(9) Uani 1 d . .
C13 C -0.4084(5) 0.1653(5) 0.7182(3) 0.0338(10) Uani 1 d . .
C14 C -0.3906(6) 0.0900(6) 0.8058(3) 0.0520(13) Uani 1 d . .
H14A H -0.3036(6) 0.0139(6) 0.8068(3) 0.080 Uiso 1 d R .
H14B H -0.3809(6) 0.1458(6) 0.8465(3) 0.080 Uiso 1 d R .
H14C H -0.4758(6) 0.0624(6) 0.8208(3) 0.080 Uiso 1 d R .
C15 C -0.6577(10) 0.4750(11) 0.5953(5) 0.132(5) Uani 1 d . .
H15A H -0.6485(10) 0.5079(11) 0.5361(5) 0.080 Uiso 1 d R .
H15B H -0.7513(10) 0.4598(11) 0.6048(5) 0.080 Uiso 1 d R .
H15C H -0.6519(10) 0.5388(11) 0.6311(5) 0.080 Uiso 1 d R .
C16 C -0.7043(4) 0.4357(4) 0.8977(3) 0.0308(9) Uani 1 d . .
H16A H -0.6757(4) 0.4720(4) 0.9439(3) 0.080 Uiso 1 d R .
C17 C -0.5996(5) 0.3886(5) 0.8351(3) 0.0341(10) Uani 1 d . .
H17A H -0.5012(5) 0.3930(5) 0.8382(3) 0.080 Uiso 1 d R .
C18 C -0.6369(4) 0.3342(4) 0.7681(2) 0.0287(9) Uani 1 d . .
C19 C -0.7809(5) 0.3320(5) 0.7678(3) 0.0396(11) Uani 1 d . .
H19A H -0.8125(5) 0.2964(5) 0.7223(3) 0.080 Uiso 1 d R .
C20 C -0.8794(5) 0.3811(5) 0.8320(3) 0.0366(10) Uani 1 d . .
H20A H -0.9784(5) 0.3777(5) 0.8300(3) 0.080 Uiso 1 d R .
C21 C 0.2893(5) 0.0836(5) -0.0227(3) 0.0450(11) Uani 1 d . .
H21A H 0.3396(5) -0.0097(5) -0.0126(3) 0.080 Uiso 1 d R .
H21B H 0.3414(5) 0.1292(5) 0.0052(3) 0.080 Uiso 1 d R .
H21C H 0.2892(5) 0.1116(5) -0.0833(3) 0.080 Uiso 1 d R .
C22 C 0.1098(6) -0.6997(5) 0.1669(3) 0.0439(11) Uani 1 d . .
H22A H 0.1873(6) -0.7798(5) 0.1849(3) 0.080 Uiso 1 d R .
H22B H 0.0188(6) -0.7178(5) 0.1616(3) 0.080 Uiso 1 d R .
H22C H 0.0939(6) -0.6387(5) 0.2086(3) 0.080 Uiso 1 d R .
O12 O 0.3932(17) -0.5912(17) 0.2434(10) 0.073(4) Uani 0.33 d P .
C23 C 0.3675(29) -0.5974(21) 0.3278(12) 0.081(7) Uani 0.33 d P .
O12A O 0.2277(25) -0.4896(21) 0.3009(9) 0.127(9) Uani 0.33 d P .
C23A C 0.0861(73) -0.4009(29) 0.3882(42) 0.306(49) Uani 0.33 d P .
O12B O 0.4388(17) -0.6929(20) 0.2776(10) 0.080(4) Uani 0.33 d P .
C23B C 0.4143(26) -0.7904(28) 0.3397(16) 0.086(7) Uani 0.33 d P .
H1 H 0.0999 0.2000 -0.0017 0.050 Uiso 1 d . .
H2 H 0.2439 -0.6383 0.0805 0.050 Uiso 1 d . .

loop_
_atom_type_symbol
_atom_type_description
_atom_type_scat_dispersion_real
_atom_type_scat_dispersion_imag
_atom_type_scat_source
C C 0.0033 0.0016 'International Tables Vol C Tables 4.2.6.8 and 6.1.1.4'
H H 0.0000 0.0000 'International Tables Vol C Tables 4.2.6.8 and 6.1.1.4'
N N 0.0061 0.0033 'International Tables Vol C Tables 4.2.6.8 and 6.1.1.4'
O O 0.0106 0.0060 'International Tables Vol C Tables 4.2.6.8 and 6.1.1.4'
S S 0.1246 0.1234 'International Tables Vol C Tables 4.2.6.8 and 6.1.1.4'
Co Co 0.3494 0.9721 'International Tables Vol C Tables 4.2.6.8 and 6.1.1.4'
Be Be 0.0005 0.0002 'International Tables Vol C Tables 4.2.6.8 and 6.1.1.4'

loop_
_geom_angle_atom_site_label_1
_geom_angle_atom_site_label_2
_geom_angle_atom_site_label_3
_geom_angle
_geom_angle_site_symmetry_1
_geom_angle_site_symmetry_3
_geom_angle_publ_flag
O5 Co1 O5 180.0 2 . ?
O5 Co1 O9 91.59(12) 2 . ?
O5 Co1 O9 88.41(12) . . ?
O5 Co1 O9 88.41(12) 2 2 ?
O5 Co1 O9 91.59(12) . 2 ?
O9 Co1 O9 180.0 . 2 ?
O5 Co1 N1 89.98(13) 2 2 ?
O5 Co1 N1 90.02(13) . 2 ?
O9 Co1 N1 92.12(13) . 2 ?
O9 Co1 N1 87.88(13) 2 2 ?
O5 Co1 N1 90.02(13) 2 . ?
O5 Co1 N1 89.98(13) . . ?
O9 Co1 N1 87.88(13) . . ?
O9 Co1 N1 92.12(13) 2 . ?
N1 Co1 N1 180.0 2 . ?
O10 Co2 O10 180.0 2_545 . ?
O10 Co2 O6 86.32(12) 2_545 . ?
O10 Co2 O6 93.68(12) . . ?
O10 Co2 O6 93.68(12) 2_545 2_545 ?
O10 Co2 O6 86.32(12) . 2_545 ?
O6 Co2 O6 180.0 . 2_545 ?
O10 Co2 N2 91.76(12) 2_545 1_644 ?
O10 Co2 N2 88.24(12) . 1_644 ?
O6 Co2 N2 90.75(12) . 1_644 ?
O6 Co2 N2 89.25(12) 2_545 1_644 ?
O10 Co2 N2 88.24(12) 2_545 2_456 ?
O10 Co2 N2 91.76(12) . 2_456 ?
O6 Co2 N2 89.25(12) . 2_456 ?
O6 Co2 N2 90.75(12) 2_545 2_456 ?
N2 Co2 N2 180.0 1_644 2_456 ?
O2 Be1 O3 111.8(5) . . ?
O2 Be1 O4 109.4(5) . . ?
O3 Be1 O4 105.8(4) . . ?
O2 Be1 O1 104.6(4) . . ?
O3 Be1 O1 110.8(5) . . ?
O4 Be1 O1 114.5(4) . . ?
O7 S1 O8 110.7(2) . . ?
O7 S1 O5 109.4(2) . . ?
O8 S1 O5 109.2(2) . . ?
O7 S1 O6 110.1(2) . . ?
O8 S1 O6 109.7(2) . . ?
O5 S1 O6 107.8(2) . . ?
C1 O1 Be1 121.7(4) . . ?
C3 O2 Be1 123.1(5) . . ?
C11 O3 Be1 124.4(4) . . ?
C13 O4 Be1 123.6(4) . . ?
S1 O5 Co1 141.2(2) . . ?
S1 O6 Co2 146.0(2) . . ?
C21 O9 Co1 126.7(3) . . ?
C22 O10 Co2 126.3(3) . . ?
C6 N1 C10 116.5(4) . . ?
C6 N1 Co1 122.4(3) . . ?
C10 N1 Co1 121.0(3) . . ?
C20 N2 C16 116.4(3) . . ?
C20 N2 Co2 121.7(3) . 1_466 ?
C16 N2 Co2 121.8(3) . 1_466 ?
O1 C1 C2 123.2(4) . . ?
O1 C1 C5 115.9(4) . . ?
C2 C1 C5 120.9(4) . . ?
C3 C2 C1 119.9(4) . . ?
C3 C2 C8 118.5(4) . . ?
C1 C2 C8 121.5(4) . . ?
O2 C3 C2 122.8(5) . . ?
O2 C3 C4 114.9(6) . . ?
C2 C3 C4 122.2(5) . . ?
N1 C6 C7 122.6(5) . . ?
C8 C7 C6 120.7(5) . . ?
C7 C8 C9 117.0(4) . . ?
C7 C8 C2 121.2(5) . . ?
C9 C8 C2 121.7(5) . . ?
C8 C9 C10 119.7(5) . . ?
N1 C10 C9 123.4(5) . . ?
O3 C11 C12 122.1(5) . . ?
O3 C11 C15 115.9(5) . . ?
C12 C11 C15 122.0(5) . . ?
C13 C12 C11 120.2(4) . . ?
C13 C12 C18 120.0(4) . . ?
C11 C12 C18 119.8(4) . . ?
O4 C13 C12 122.8(4) . . ?
O4 C13 C14 115.8(4) . . ?
C12 C13 C14 121.4(4) . . ?
N2 C16 C17 123.4(4) . . ?
C16 C17 C18 119.8(4) . . ?
C19 C18 C17 116.6(3) . . ?
C19 C18 C12 121.8(4) . . ?
C17 C18 C12 121.5(4) . . ?
C20 C19 C18 120.5(4) . . ?
N2 C20 C19 123.2(4) . . ?
O12B O12 C23 66.7(14) . . ?
O12 C23 O12B 49.0(11) . . ?
O12 C23 O12A 82.4(12) . . ?
O12B C23 O12A 122.4(16) . . ?
O12 C23 C23B 92.2(16) . . ?
O12B C23 C23B 45.6(12) . . ?
O12A C23 C23B 130.4(21) . . ?
O12 O12B C23 64.3(14) . . ?
O12 O12B C23B 146.9(19) . . ?
C23 O12B C23B 90.8(18) . . ?
O12B C23B C23 43.7(13) . . ?

loop_
_geom_bond_atom_site_label_1
_geom_bond_atom_site_label_2
_geom_bond_distance
_geom_bond_site_symmetry_2
_geom_bond_publ_flag
Co1 O5 2.067(3) 2 ?
Co1 O5 2.067(3) . ?
Co1 O9 2.095(3) . ?
Co1 O9 2.095(3) 2 ?
Co1 N1 2.200(3) 2 ?
Co1 N1 2.200(3) . ?
Co2 O10 2.089(3) 2_545 ?
Co2 O10 2.089(3) . ?
Co2 O6 2.128(3) . ?
Co2 O6 2.128(3) 2_545 ?
Co2 N2 2.163(3) 1_644 ?
Co2 N2 2.163(3) 2_456 ?
Be1 O2 1.589(8) . ?
Be1 O3 1.590(9) . ?
Be1 O4 1.598(8) . ?
Be1 O1 1.621(7) . ?
S1 O7 1.457(3) . ?
S1 O8 1.464(3) . ?
S1 O5 1.474(3) . ?
S1 O6 1.502(3) . ?
O1 C1 1.288(5) . ?
O2 C3 1.288(7) . ?
O3 C11 1.288(6) . ?
O4 C13 1.281(5) . ?
O9 C21 1.424(5) . ?
O10 C22 1.436(6) . ?
N1 C6 1.331(6) . ?
N1 C10 1.339(7) . ?
N2 C20 1.341(5) . ?
N2 C16 1.342(5) . ?
N2 Co2 2.163(3) 1_466 ?
C1 C2 1.390(6) . ?
C1 C5 1.487(7) . ?
C2 C3 1.379(8) . ?
C2 C8 1.502(6) . ?
C3 C4 1.472(10) . ?
C6 C7 1.400(7) . ?
C7 C8 1.358(8) . ?
C8 C9 1.378(8) . ?
C9 C10 1.390(6) . ?
C11 C12 1.399(7) . ?
C11 C15 1.457(9) . ?
C12 C13 1.399(6) . ?
C12 C18 1.499(5) . ?
C13 C14 1.493(7) . ?
C16 C17 1.384(5) . ?
C17 C18 1.386(6) . ?
C18 C19 1.383(6) . ?
C19 C20 1.376(6) . ?
O12 O12B 1.12(2) . ?
O12 C23 1.33(2) . ?
C23 O12B 1.36(3) . ?
C23 O12A 1.50(3) . ?
C23 C23B 1.97(4) . ?
O12B C23B 1.41(3) . ?
